data_4302283
loop_
_publ_author_name
'Orlova, Maria'
'Rapin, Jean-Philippe'
'Yvon, Klaus'

_publ_section_title
;
 Crystal Structure of Na~2~Mg~2~NiH~6~ Revisited
;
_journal_coden_ASTM INOCAJ
_journal_issue 12
_journal_name_full 'Inorganic Chemistry'
_journal_page_first 5052
_journal_page_last 5054
_journal_paper_doi 10.1021/ic802417a
_journal_volume 48
_journal_year 2009
_chemical_formula_sum 'H6 Mg2 Na2 Ni'
_chemical_formula_weight 159.3
_space_group_IT_number 62
_symmetry_cell_setting orthorhombic
_symmetry_space_group_name_Hall '-P 2ac 2n'
_symmetry_space_group_name_H-M 'P n m a'
_cell_angle_alpha 90.00000
_cell_angle_beta 90.00000
_cell_angle_gamma 90.00000
_cell_formula_units_Z 4
_cell_length_a 11.4328(14)
_cell_length_b 8.4435(8)
_cell_length_c 5.4180(7)
_cell_measurement_temperature 293
_cell_volume 523.01(11)
_computing_structure_refinement FULLPROF
_diffrn_ambient_temperature 293
_diffrn_detector 'PSD CERCA LCP1600 Detector'
_diffrn_measurement_device_type 'HRPT at SINQ'
_diffrn_radiation_monochromator 'Ge hkk'
_diffrn_radiation_probe neutron
_diffrn_radiation_type Neutron
_diffrn_radiation_wavelength 1.49400
_diffrn_source 'spalliation source'
_exptl_crystal_density_diffrn 2.023
_pd_char_colour dark-green
_pd_char_particle_morphology powder
_pd_instr_location
;Laboratory for Neutron Scattering, 
 Paul Scherrer Institute 
 CH-5232 Villigen PSI
 Switzerland
;
_pd_meas_2theta_range_inc 0.100000
_pd_meas_2theta_range_max 164.87500
_pd_meas_2theta_range_min 4.57500
_pd_meas_number_of_points 1604
_pd_proc_2theta_range_inc 0.100000
_pd_proc_2theta_range_max 164.9356
_pd_proc_2theta_range_min 4.6356
_pd_proc_ls_pref_orient_corr ' ?'
_pd_proc_ls_prof_R_factor 0.5968
_pd_proc_ls_prof_wR_expected 0.2788
_pd_proc_ls_prof_wR_factor 0.7670
_pd_proc_wavelength 1.494000
_pd_spec_mounting ' ?'
_pd_spec_mount_mode reflection
_pd_spec_shape cylinder
_refine_ls_hydrogen_treatment refxyz
_refine_ls_number_parameters 58
_refine_ls_number_reflns 695
_refine_ls_number_restraints 0
_refine_ls_R_I_factor 6.8546
_cod_duplicate_entry 4338645
_cod_data_source_file ic802417a_si_002.cif
_cod_data_source_block Na2Mg2NiH6:
_cod_depositor_comments
;
The following automatic conversions were performed:
'_symmetry_cell_setting' value 'Orthorhombic' changed to 'orthorhombic'
according to '/home/saulius/struct/CIF-dictionaries/cif_core.dic'
dictionary named 'cif_core.dic' version 2.4.1 from
2010-06-29.

'_atom_site_adp_type' value 'biso' changed to 'Biso'
according to '/home/saulius/struct/CIF-dictionaries/cif_core.dic'
dictionary named 'cif_core.dic' version 2.4.1 from 2010-06-29.

Automatic conversion script
Id: cif_fix_enum 1527 2010-12-29 10:47:43Z saulius 
;
_cod_original_cell_volume 523.02(10)
_cod_original_sg_symbol_H-M 'P  n m a'
_cod_original_formula_sum 'H6 Mg2 Na2 Ni1'
_cod_database_code 4302283
_pd_proc_ls_prof_cr_factor 14.0535
_pd_proc_ls_prof_cwr_factor 11.4802
_pd_proc_ls_prof_cwr_expected 4.1732
_pd_proc_ls_prof_chi2 7.5677
_pd_proc_ls_prof_echi2 7.5677

loop_
_symmetry_equiv_pos_as_xyz
x,y,z
x+1/2,-y+1/2,-z+1/2
-x,y+1/2,-z
-x+1/2,-y,z+1/2
-x,-y,-z
-x+1/2,y+1/2,z+1/2
x,-y+1/2,z
x+1/2,y,-z+1/2

loop_
_atom_site_label
_atom_site_fract_x
_atom_site_fract_y
_atom_site_fract_z
_atom_site_U_iso_or_equiv
_atom_site_occupancy
_atom_site_adp_type
_atom_site_type_symbol
Ni 0.0051(8) 0.25000 0.9418(14) 1.097(15) 1.00000 Biso NI
Na1 0.392(2) 0.25000 0.074(5) 3.3(4) 1.00000 Biso NA
Na2 0.1628(17) 0.25000 0.562(4) 1.4(4) 1.00000 Biso NA
Mg 0.3704(7) -0.0034(18) 0.556(2) 3.0(2) 1.00000 Biso MG
H1 0.109(4) 0.25000 0.186(7) 10.4(9) 1.00000 Biso H
H2 0.0200(12) 0.1036(15) 0.769(2) 1.4(3) 1.00000 Biso H
H3 -0.123(2) 0.25000 0.025(4) 3.1(5) 1.00000 Biso H
H4 0.2763(13) 0.995(2) 0.860(3) 3.9(5) 1.00000 Biso H

loop_
_atom_type_symbol
_atom_type_scat_length_neutron
_atom_type_scat_source
NI 1.03000 V.F._Sears_Neutron_News_3_26_(1992)
NA 0.36300 V.F._Sears_Neutron_News_3_26_(1992)
MG 0.53750 V.F._Sears_Neutron_News_3_26_(1992)
H -0.37390 V.F._Sears_Neutron_News_3_26_(1992)

loop_
_geom_angle_atom_site_label_1
_geom_angle_atom_site_label_2
_geom_angle_atom_site_label_3
_geom_angle_site_symmetry_1
_geom_angle_site_symmetry_2
_geom_angle_site_symmetry_3
_geom_angle
_geom_angle_publ_flag
H1 Ni H2 1_556 . 1_555 112(3) yes
H1 Ni H3 1_556 . 1_556 115(3) yes
H2 Ni H2 . . . 104.8(12) yes
H2 Ni H3 1_555 . 1_556 106.3(17) yes

loop_
_geom_bond_atom_site_label_1
_geom_bond_atom_site_label_2
_geom_bond_site_symmetry_1
_geom_bond_site_symmetry_2
_geom_bond_distance
_geom_bond_publ_flag
Ni H1 . 1_556 1.78(4) yes
Ni H2 . . 1.560(13) yes
Ni H2 . 7_555 1.560(13) yes
Ni H3 . 1_556 1.53(2) yes
Na1 H1 . 2_555 2.80(5) yes
Na1 H2 . 2_555 2.67(3) yes
Na1 H3 . 2_555 2.18(3) yes
Na1 H4 . 1_544 2.78(2) yes
Na2 H1 . . 2.13(4) yes
Na2 H2 . . 2.33(2) yes
Na2 H3 . 2_555 2.49(3) yes
Na2 H4 . 4_564 2.44(2) yes
Mg H1 . 4_555 2.211(20) yes
Mg H2 . 4_554 2.169(16) yes
Mg H2 . 8_556 2.154(17) yes
Mg H3 . 2_555 2.185(16) yes
Mg H4 . 1_545 1.967(19) yes
Mg H4 . 4_564 1.986(18) yes
Ni Na1 . 2_456 2.92(3) yes
Ni Na2 . . 2.74(2) yes
Ni Mg . 4_555 2.597(14) yes
Na1 Ni . 2_556 2.92(2) yes
Na1 Mg . . 3.39(2) yes
Na1 Na2 . 2_555 3.18(3) yes
Na2 Ni . . 2.74(2) yes
Na2 Mg . . 3.196(19) yes
Na2 Na1 . 2_455 3.18(3) yes
Mg Ni . 4_554 2.597(14) yes
Mg Na1 . . 3.39(2) yes
Mg Na2 . . 3.196(19) yes
H1 H2 . 1_554 2.77(4) yes
H1 H2 . 7_554 2.77(4) yes
H1 H3 . . 2.79(5) yes
H1 H4 . 4_564 2.62(3) yes
H1 H4 . 6_544 2.62(3) yes
H1 Ni . 1_554 1.78(4) yes
H1 Na1 . 2_455 2.80(5) yes
H1 Na2 . . 2.13(4) yes
H1 Mg . 4_554 2.211(20) yes
H2 H1 . 1_556 2.77(4) yes
H2 H2 . 7_555 2.472(18) yes
H2 H3 . 1_556 2.47(2) yes
H2 H4 . 8_446 3.02(2) yes
H2 Ni . . 1.560(13) yes
H2 Na1 . 2_455 2.67(3) yes
H2 Na2 . . 2.33(2) yes
H2 Mg . 8_456 2.154(17) yes
H2 Mg . 4_555 2.169(16) yes
H3 H1 . . 2.79(5) yes
H3 H2 . 1_554 2.47(2) yes
H3 H2 . 7_554 2.47(2) yes
H3 H4 . 3_546 2.78(2) yes
H3 H4 . 5_566 2.78(2) yes
H3 Ni . 1_554 1.53(2) yes
H3 Na1 . 2_455 2.18(3) yes
H3 Na2 . 2_455 2.49(3) yes
H3 Mg . 2_455 2.185(16) yes
H3 Mg . 8_455 2.185(16) yes
H4 H1 . 4_565 2.62(3) yes
H4 H2 . 8_566 3.02(2) yes
H4 H3 . 3_556 2.78(2) yes
H4 H4 . 4_574 2.78(2) yes
H4 H4 . 4_575 2.78(2) yes
H4 Ni . 2_566 3.762(17) yes
H4 Na1 . 1_566 2.78(2) yes
H4 Na2 . 4_565 2.44(2) yes
H4 Mg . 1_565 1.967(19) yes
H4 Mg . 4_565 1.986(18) yes

loop_
_geom_contact_atom_site_label_1
_geom_contact_atom_site_label_2
_geom_contact_distance
_geom_contact_site_symmetry_1
_geom_contact_site_symmetry_2
_geom_contact_publ_flag
? ? ? ? ? ?

loop_
_geom_hbond_atom_site_label_D
_geom_hbond_atom_site_label_H
_geom_hbond_atom_site_label_A
_geom_hbond_site_symmetry_D
_geom_hbond_site_symmetry_H
_geom_hbond_site_symmetry_A
_geom_hbond_distance_DH
_geom_hbond_distance_HA
_geom_hbond_distance_DA
_geom_hbond_angle_DHA
_geom_hbond_publ_flag
? ? ? ? ? ? ? ? ? ? ?

loop_
_geom_torsion_atom_site_label_1
_geom_torsion_atom_site_label_2
_geom_torsion_atom_site_label_3
_geom_torsion_atom_site_label_4
_geom_torsion_site_symmetry_1
_geom_torsion_site_symmetry_2
_geom_torsion_site_symmetry_3
_geom_torsion_site_symmetry_4
_geom_torsion
_geom_torsion_publ_flag
? ? ? ? ? ? ? ? ? ?
